data_7245820
loop_
_publ_author_name
'Hunter, L. R.'
'Sellars, J. D.'
'Probert, M. R.'

_publ_section_title
;
 A reversible pressure-induced bond rearrangement of flexible lanthanide
 2,5-bis(allyloxy)terephthalate coordination polymer networks
;
_journal_name_full CrystEngComm
_journal_paper_doi 10.1039/D2CE00499B
_journal_year 2022
_chemical_formula_moiety 'C24 H34 N3 O11 Pr'
_chemical_formula_sum 'C24 H34 N3 O11 Pr'
_chemical_formula_weight 681.45
_space_group_crystal_system triclinic
_space_group_IT_number 2
_space_group_name_Hall '-P 1'
_space_group_name_H-M_alt 'P -1'
_atom_sites_solution_hydrogens geom
_atom_sites_solution_primary dual
_audit_creation_date 2022-06-15
_audit_creation_method
;
Olex2 1.3
(compiled 2020.12.01 svn.r5f60950 for OlexSys, GUI svn.r6408)
;
_audit_update_record
;
2022-06-29 deposited with the CCDC.	2022-11-09 downloaded from the CCDC.
;
_cell_angle_alpha 98.203(4)
_cell_angle_beta 111.376(4)
_cell_angle_gamma 91.257(2)
_cell_formula_units_Z 2
_cell_length_a 9.8824(4)
_cell_length_b 10.0039(4)
_cell_length_c 13.3049(9)
_cell_measurement_reflns_used 7112
_cell_measurement_temperature 293
_cell_measurement_theta_max 19.59
_cell_measurement_theta_min 2.44
_cell_volume 1208.43(11)
_computing_cell_refinement 'SAINT V8.38A (?, 2016)'
_computing_data_reduction 'SAINT V8.38A (?, 2016)'
_computing_molecular_graphics 'Olex2 1.3 (Dolomanov et al., 2009)'
_computing_publication_material 'Olex2 1.3 (Dolomanov et al., 2009)'
_computing_structure_refinement 'XL  (Sheldrick, 2008)'
_computing_structure_solution 'SHELXT 2014/5 (Sheldrick, 2014)'
_diffrn_ambient_pressure 3500000
_diffrn_ambient_temperature 293
_diffrn_measured_fraction_theta_full 0.388
_diffrn_measured_fraction_theta_max 0.388
_diffrn_measurement_device_type 'XIPHOS II'
_diffrn_measurement_method '\f and \w scans'
_diffrn_radiation_type AgK\a
_diffrn_radiation_wavelength 0.56086
_diffrn_reflns_av_R_equivalents 0.0449
_diffrn_reflns_av_unetI/netI 0.0225
_diffrn_reflns_Laue_measured_fraction_full 0.388
_diffrn_reflns_Laue_measured_fraction_max 0.388
_diffrn_reflns_limit_h_max 11
_diffrn_reflns_limit_h_min -11
_diffrn_reflns_limit_k_max 11
_diffrn_reflns_limit_k_min -11
_diffrn_reflns_limit_l_max 10
_diffrn_reflns_limit_l_min -9
_diffrn_reflns_number 21137
_diffrn_reflns_point_group_measured_fraction_full 0.388
_diffrn_reflns_point_group_measured_fraction_max 0.388
_diffrn_reflns_theta_full 19.652
_diffrn_reflns_theta_max 19.652
_diffrn_reflns_theta_min 1.628
_diffrn_source_current 0.6
_diffrn_source_power 0.03
_diffrn_source_voltage 50.0
_diffrn_standards_number 0
_exptl_absorpt_coefficient_mu 1.107
_exptl_absorpt_correction_T_max 0.7444
_exptl_absorpt_correction_T_min 0.6393
_exptl_absorpt_correction_type multi-scan
_exptl_absorpt_process_details
;
SADABS-2016/2 (Bruker,2016) was used for absorption correction.
wR2(int) was 0.0924 before and 0.0588 after correction.
The Ratio of minimum to maximum transmission is 0.8588.
The \l/2 correction factor is Not present.
;
_exptl_crystal_colour yellow
_exptl_crystal_colour_primary yellow
_exptl_crystal_density_diffrn 1.873
_exptl_crystal_description plate
_exptl_crystal_F_000 692
_exptl_crystal_size_max 0.06
_exptl_crystal_size_mid 0.03
_exptl_crystal_size_min 0.02
_refine_diff_density_max 0.461
_refine_diff_density_min -0.314
_refine_diff_density_rms 0.065
_refine_ls_extinction_method none
_refine_ls_goodness_of_fit_ref 1.074
_refine_ls_hydrogen_treatment constr
_refine_ls_matrix_type full
_refine_ls_number_parameters 338
_refine_ls_number_reflns 1688
_refine_ls_number_restraints 276
_refine_ls_restrained_S_all 0.990
_refine_ls_R_factor_all 0.0244
_refine_ls_R_factor_gt 0.0216
_refine_ls_shift/su_max 0.000
_refine_ls_shift/su_mean 0.000
_refine_ls_structure_factor_coef Fsqd
_refine_ls_weighting_details 'w=1/[\s^2^(Fo^2^)+(0.0282P)^2^+1.6641P] where P=(Fo^2^+2Fc^2^)/3'
_refine_ls_weighting_scheme calc
_refine_ls_wR_factor_gt 0.0502
_refine_ls_wR_factor_ref 0.0512
_reflns_Friedel_coverage 0.000
_reflns_number_gt 1596
_reflns_number_total 1688
_reflns_threshold_expression 'I > 2\s(I)'
_cod_data_source_file d2ce00499b2.cif
_cod_data_source_block 022_r35_35kbar
_cod_database_code 7245820
_shelx_shelxl_version_number 2018/3
_shelx_space_group_comment
;
The symmetry employed for this shelxl refinement is uniquely defined
by the following loop, which should always be used as a source of
symmetry information in preference to the above space-group names.
They are only intended as comments.
;
_shelx_estimated_absorpt_t_max 0.978
_shelx_estimated_absorpt_t_min 0.937
_olex2_refinement_description
;
1. Fixed Uiso
 At 1.2 times of:
  All C(H) groups, All C(H,H) groups
 At 1.5 times of:
  All C(H,H,H) groups
2. Uiso/Uaniso restraints and constraints
Uanis(C3) = Uanis(C2) = Uanis(C11) = Uanis(C9)
3. Rigid body (RIGU) restrains
 All non-hydrogen atoms
 with sigma for 1-2 distances of 0.004 and sigma for 1-3 distances of 0.004
4.a Secondary CH2 refined with riding coordinates:
 C5(H5A,H5B), C12(H12A,H12B), C16(H16A,H16B), C18(H18A,H18B), C21(H21A,H21B),
 C23(H23A,H23B)
4.b Aromatic/amide H refined with riding coordinates:
 C3(H3), C6(H6), C11(H11), C13(H13), C15(H15), C20(H20)
4.c X=CH2 refined with riding coordinates:
 C7(H7A,H7B), C14(H14A,H14B)
4.d Idealised Me refined as rotating group:
 C17(H17A,H17B,H17C), C19(H19A,H19B,H19C), C22(H22A,H22B,H22C), C24(H24A,H24B,
 H24C)
;
_olex2_exptl_crystal_mounting_method
;
Crystal was mounted in a diamond anvil cell
 using 1:1 pentane isopentane mix as a
 pressure transmitting medium and a ruby
 sphere for pressure calibration. This
 methodology severely compromises data
 collection strategies, limiting data
 completeness. 
;
_olex2_submission_special_instructions 'No special instructions were received'

loop_
_space_group_symop_operation_xyz
'x, y, z'
'-x, -y, -z'

loop_
_atom_site_label
_atom_site_type_symbol
_atom_site_fract_x
_atom_site_fract_y
_atom_site_fract_z
_atom_site_U_iso_or_equiv
_atom_site_adp_type
_atom_site_occupancy
_atom_site_site_symmetry_order
_atom_site_calc_flag
_atom_site_refinement_flags_posn
_atom_site_refinement_flags_adp
_atom_site_refinement_flags_occupancy
_atom_site_disorder_assembly
_atom_site_disorder_group
Pr1 Pr 0.41110(3) 0.99208(2) 0.82436(5) 0.0172(4) Uani 1 1 d . . . . .
O1 O 0.6329(4) 1.0896(3) 0.9630(8) 0.030(3) Uani 1 1 d . . . . .
O2 O 0.5383(5) 0.7948(4) 0.8806(9) 0.019(3) Uani 1 1 d . . . . .
O3 O 0.2354(7) 0.8602(4) 0.8631(10) 0.029(5) Uani 1 1 d . . . . .
O4 O 0.1717(4) 1.0426(3) 0.7028(7) 0.027(4) Uani 1 1 d . . . . .
O5 O 0.4619(4) 1.1966(3) 0.7657(7) 0.036(4) Uani 1 1 d . . . . .
O6 O 0.5545(4) 0.9267(3) 0.7028(7) 0.031(3) Uani 1 1 d . . . . .
O7 O 0.3445(4) 0.8163(3) 0.6527(7) 0.032(3) Uani 1 1 d . . . . .
O8 O 0.5105(6) 0.7340(4) 0.5965(9) 0.045(5) Uani 1 1 d . . . . .
O9 O 0.6619(4) 0.8430(3) 1.0595(7) 0.020(4) Uani 1 1 d . . . . .
O10 O 0.7855(4) 0.5871(3) 1.0500(7) 0.038(4) Uani 1 1 d . . . . .
O11 O 0.9678(4) 0.7751(3) 0.8469(7) 0.025(3) Uani 1 1 d . . . . .
N1 N 0.4699(5) 0.8229(4) 0.6455(9) 0.026(4) Uani 1 1 d . . . . .
N2 N 0.4272(5) 1.4119(4) 0.7409(8) 0.019(5) Uani 1 1 d . . . . .
N3 N -0.0665(5) 1.0666(4) 0.6222(8) 0.025(4) Uani 1 1 d . . . . .
C1 C 0.7535(9) 1.1016(6) 1.0438(15) 0.014(4) Uani 1 1 d . . . . .
C2 C 0.8809(5) 1.0530(4) 1.0149(9) 0.014(3) Uani 1 1 d . . . . .
C3 C 0.8609(6) 0.9440(4) 0.9379(9) 0.014(3) Uani 1 1 d . . . . .
H3 H 0.766959 0.905357 0.896783 0.016 Uiso 1 1 calc R U . . .
C4 C 0.9783(5) 0.8878(4) 0.9187(9) 0.016(4) Uani 1 1 d . . . . .
C5 C 0.8311(7) 0.7294(5) 0.7681(11) 0.024(4) Uani 1 1 d . . . . .
H5A H 0.773192 0.805511 0.748609 0.028 Uiso 1 1 calc R U . . .
H5B H 0.780227 0.669352 0.796110 0.028 Uiso 1 1 calc R U . . .
C6 C 0.8529(7) 0.6564(5) 0.6711(12) 0.028(4) Uani 1 1 d . . . . .
H6 H 0.772317 0.608250 0.615551 0.034 Uiso 1 1 calc R U . . .
C7 C 0.9783(7) 0.6549(5) 0.6579(11) 0.039(7) Uani 1 1 d . . . . .
H7A H 1.061132 0.702049 0.711865 0.047 Uiso 1 1 calc R U . . .
H7B H 0.984355 0.606803 0.594737 0.047 Uiso 1 1 calc R U . . .
C8 C 0.5837(7) 0.7658(6) 0.9749(13) 0.012(3) Uani 1 1 d . . . . .
C9 C 0.5400(6) 0.6258(4) 0.9852(10) 0.014(3) Uani 1 1 d . . . . .
C10 C 0.6456(6) 0.5385(4) 1.0271(10) 0.015(5) Uani 1 1 d . . . . .
C11 C 0.6064(6) 0.4120(4) 1.0410(10) 0.014(3) Uani 1 1 d . . . . .
H11 H 0.676944 0.352369 1.067657 0.016 Uiso 1 1 calc R U . . .
C12 C 0.8986(6) 0.5075(5) 1.1006(10) 0.021(6) Uani 1 1 d . . . . .
H12A H 0.893404 0.424183 1.051551 0.025 Uiso 1 1 calc R U . . .
H12B H 0.890244 0.484390 1.166562 0.025 Uiso 1 1 calc R U . . .
C13 C 1.0392(7) 0.5879(6) 1.1278(11) 0.027(7) Uani 1 1 d . . . . .
H13 H 1.122802 0.540949 1.145365 0.032 Uiso 1 1 calc R U . . .
C14 C 1.0566(8) 0.7165(6) 1.1294(13) 0.048(9) Uani 1 1 d . . . . .
H14A H 0.976269 0.767790 1.112465 0.057 Uiso 1 1 calc R U . . .
H14B H 1.149441 0.757869 1.147582 0.057 Uiso 1 1 calc R U . . .
C15 C 0.0431(6) 1.0184(4) 0.6933(10) 0.026(4) Uani 1 1 d . . . . .
H15 H 0.024392 0.963911 0.738509 0.031 Uiso 1 1 calc R U . . .
C16 C -0.0409(6) 1.1587(5) 0.5546(10) 0.028(5) Uani 1 1 d . . . . .
H16A H -0.119765 1.143861 0.483561 0.034 Uiso 1 1 calc R U . . .
H16B H 0.049145 1.140320 0.543725 0.034 Uiso 1 1 calc R U . . .
C17 C -0.0314(7) 1.3025(5) 0.6070(12) 0.042(7) Uani 1 1 d . . . . .
H17A H 0.009331 1.360054 0.571588 0.062 Uiso 1 1 calc R U . . .
H17B H 0.029857 1.312196 0.683060 0.062 Uiso 1 1 calc R U . . .
H17C H -0.127082 1.327747 0.600233 0.062 Uiso 1 1 calc R U . . .
C18 C -0.2179(6) 1.0355(5) 0.6128(10) 0.032(5) Uani 1 1 d . . . . .
H18A H -0.267878 1.118057 0.609012 0.038 Uiso 1 1 calc R U . . .
H18B H -0.216788 1.000480 0.677386 0.038 Uiso 1 1 calc R U . . .
C19 C -0.2989(6) 0.9337(6) 0.5133(11) 0.036(5) Uani 1 1 d . . . . .
H19A H -0.290072 0.963053 0.450257 0.055 Uiso 1 1 calc R U . . .
H19B H -0.399967 0.924935 0.503862 0.055 Uiso 1 1 calc R U . . .
H19C H -0.258799 0.847616 0.522082 0.055 Uiso 1 1 calc R U . . .
C20 C 0.3839(6) 1.2925(5) 0.7498(11) 0.023(7) Uani 1 1 d . . . . .
H20 H 0.287785 1.277857 0.743727 0.028 Uiso 1 1 calc R U . . .
C21 C 0.5784(7) 1.4364(5) 0.7517(11) 0.025(6) Uani 1 1 d . . . . .
H21A H 0.604319 1.533282 0.767679 0.031 Uiso 1 1 calc R U . . .
H21B H 0.641239 1.396772 0.812936 0.031 Uiso 1 1 calc R U . . .
C22 C 0.6040(8) 1.3800(7) 0.6535(13) 0.042(6) Uani 1 1 d . . . . .
H22A H 0.544848 1.421438 0.593161 0.064 Uiso 1 1 calc R U . . .
H22B H 0.579031 1.284033 0.637469 0.064 Uiso 1 1 calc R U . . .
H22C H 0.704976 1.397542 0.665318 0.064 Uiso 1 1 calc R U . . .
C23 C 0.3254(9) 1.5145(9) 0.7072(16) 0.023(8) Uani 1 1 d . . . . .
H23A H 0.374124 1.603852 0.740850 0.028 Uiso 1 1 calc R U . . .
H23B H 0.244975 1.501997 0.731148 0.028 Uiso 1 1 calc R U . . .
C24 C 0.2692(10) 1.5040(11) 0.5865(17) 0.032(8) Uani 1 1 d . . . . .
H24A H 0.228299 1.413230 0.553433 0.048 Uiso 1 1 calc R U . . .
H24B H 0.347521 1.525930 0.563766 0.048 Uiso 1 1 calc R U . . .
H24C H 0.195226 1.566035 0.564147 0.048 Uiso 1 1 calc R U . . .

loop_
_atom_site_aniso_label
_atom_site_aniso_U_11
_atom_site_aniso_U_22
_atom_site_aniso_U_33
_atom_site_aniso_U_23
_atom_site_aniso_U_13
_atom_site_aniso_U_12
Pr1 0.01102(18) 0.01318(14) 0.0276(12) 0.0045(3) 0.0069(4) 0.00209(11)
O1 0.0129(19) 0.0204(16) 0.039(11) -0.006(3) -0.007(4) 0.0032(15)
O2 0.017(2) 0.0189(18) 0.023(10) 0.016(3) 0.007(4) 0.0066(16)
O3 0.027(3) 0.026(2) 0.049(17) 0.012(5) 0.028(7) 0.008(2)
O4 0.0150(19) 0.0320(17) 0.029(14) 0.011(4) 0.001(5) 0.0038(16)
O5 0.037(2) 0.0233(16) 0.057(14) 0.017(4) 0.025(5) 0.0058(17)
O6 0.030(2) 0.0297(17) 0.035(11) 0.005(3) 0.016(4) -0.0025(15)
O7 0.018(2) 0.0328(18) 0.038(11) 0.001(3) 0.004(4) 0.0012(16)
O8 0.053(3) 0.047(2) 0.039(16) -0.018(4) 0.031(7) -0.002(2)
O9 0.023(2) 0.0158(16) 0.018(11) -0.003(3) 0.008(4) -0.0007(15)
O10 0.0167(18) 0.0242(16) 0.071(14) 0.024(4) 0.008(5) 0.0036(15)
O11 0.0141(19) 0.0320(18) 0.023(11) -0.012(3) 0.005(4) -0.0014(15)
N1 0.029(3) 0.031(2) 0.018(14) 0.006(4) 0.009(6) 0.0045(19)
N2 0.024(2) 0.0211(18) 0.016(16) 0.006(4) 0.009(6) 0.0005(19)
N3 0.015(2) 0.0241(19) 0.036(13) 0.011(4) 0.008(5) 0.0045(18)
C1 0.007(3) 0.015(3) 0.022(12) 0.011(5) 0.004(5) 0.000(2)
C2 0.0128(14) 0.0197(10) 0.004(9) 0.003(2) -0.003(4) 0.0005(11)
C3 0.0128(14) 0.0197(10) 0.004(9) 0.003(2) -0.003(4) 0.0005(11)
C4 0.012(3) 0.022(2) 0.012(12) 0.005(3) 0.002(5) -0.0019(18)
C5 0.022(3) 0.025(2) 0.019(12) -0.011(4) 0.009(5) -0.006(2)
C6 0.032(3) 0.030(3) 0.014(13) -0.010(5) 0.004(6) -0.005(3)
C7 0.041(4) 0.037(3) 0.04(2) -0.004(6) 0.019(9) 0.009(3)
C8 0.015(3) 0.009(2) 0.014(11) 0.005(4) 0.007(5) 0.006(2)
C9 0.0128(14) 0.0197(10) 0.004(9) 0.003(2) -0.003(4) 0.0005(11)
C10 0.016(2) 0.016(2) 0.008(17) 0.003(5) -0.001(6) 0.002(2)
C11 0.0128(14) 0.0197(10) 0.004(9) 0.003(2) -0.003(4) 0.0005(11)
C12 0.022(3) 0.029(2) 0.012(18) 0.009(5) 0.005(6) 0.008(2)
C13 0.019(3) 0.048(3) 0.01(2) 0.008(6) -0.003(8) 0.002(3)
C14 0.036(4) 0.054(3) 0.05(3) 0.015(7) 0.012(11) -0.007(3)
C15 0.024(3) 0.017(2) 0.033(14) 0.004(5) 0.007(5) 0.002(2)
C16 0.016(3) 0.037(3) 0.033(15) 0.021(5) 0.006(6) 0.007(2)
C17 0.046(4) 0.031(3) 0.06(2) 0.016(5) 0.026(9) 0.008(3)
C18 0.018(3) 0.040(3) 0.041(17) 0.011(5) 0.013(6) 0.002(2)
C19 0.022(3) 0.043(3) 0.044(18) 0.015(5) 0.009(6) -0.002(2)
C20 0.026(3) 0.024(2) 0.02(2) 0.006(5) 0.010(8) 0.000(2)
C21 0.022(3) 0.032(3) 0.019(19) 0.002(5) 0.006(7) -0.005(2)
C22 0.034(4) 0.073(4) 0.027(19) 0.008(7) 0.020(8) 0.009(4)
C23 0.024(5) 0.022(3) 0.02(3) 0.001(9) -0.003(9) 0.000(3)
C24 0.027(5) 0.041(4) 0.01(2) -0.001(11) -0.006(10) 0.001(4)

loop_
_atom_type_symbol
_atom_type_description
_atom_type_scat_dispersion_real
_atom_type_scat_dispersion_imag
_atom_type_scat_source
C C 0.0013 0.0009 'International Tables Vol C Tables 4.2.6.8 and 6.1.1.4'
H H 0.0000 0.0000 'International Tables Vol C Tables 4.2.6.8 and 6.1.1.4'
N N 0.0030 0.0020 'International Tables Vol C Tables 4.2.6.8 and 6.1.1.4'
O O 0.0058 0.0036 'International Tables Vol C Tables 4.2.6.8 and 6.1.1.4'
Pr Pr -0.4898 1.8751 'International Tables Vol C Tables 4.2.6.8 and 6.1.1.4'

loop_
_geom_angle_atom_site_label_1
_geom_angle_atom_site_label_2
_geom_angle_atom_site_label_3
_geom_angle
_geom_angle_site_symmetry_1
_geom_angle_site_symmetry_3
_geom_angle_publ_flag
O1 Pr1 O2 77.43(19) . . ?
O1 Pr1 O3 122.0(3) . . ?
O1 Pr1 O4 143.94(12) . . ?
O1 Pr1 O5 75.7(2) . . ?
O1 Pr1 O6 87.9(2) . . ?
O1 Pr1 O7 134.65(15) . . ?
O1 Pr1 O9 75.59(19) . 2_677 ?
O2 Pr1 O4 138.29(18) . . ?
O2 Pr1 O6 72.0(2) . . ?
O2 Pr1 O7 73.7(3) . . ?
O3 Pr1 O2 77.19(16) . . ?
O3 Pr1 O4 73.8(3) . . ?
O3 Pr1 O6 130.5(2) . . ?
O3 Pr1 O7 84.6(3) . . ?
O4 Pr1 O6 106.0(2) . . ?
O4 Pr1 O7 74.30(18) . . ?
O5 Pr1 O2 136.90(11) . . ?
O5 Pr1 O3 145.91(15) . . ?
O5 Pr1 O4 76.56(15) . . ?
O5 Pr1 O6 74.01(15) . . ?
O5 Pr1 O7 103.3(2) . . ?
O5 Pr1 O9 79.32(19) . 2_677 ?
O7 Pr1 O6 50.24(14) . . ?
O9 Pr1 O2 125.0(3) 2_677 . ?
O9 Pr1 O3 78.00(19) 2_677 . ?
O9 Pr1 O4 77.1(2) 2_677 . ?
O9 Pr1 O6 151.41(11) 2_677 . ?
O9 Pr1 O7 149.66(16) 2_677 . ?
C1 O1 Pr1 160.8(3) . . ?
C8 O2 Pr1 126.3(7) . . ?
C1 O3 Pr1 108.7(6) 2_677 . ?
C15 O4 Pr1 136.0(6) . . ?
C20 O5 Pr1 126.2(3) . . ?
N1 O6 Pr1 96.0(3) . . ?
N1 O7 Pr1 96.1(5) . . ?
C8 O9 Pr1 128.5(3) . 2_677 ?
C10 O10 C12 117.9(4) . . ?
C4 O11 C5 118.1(4) . . ?
O6 N1 Pr1 58.6(4) . . ?
O6 N1 O7 115.2(6) . . ?
O7 N1 Pr1 58.5(5) . . ?
O8 N1 Pr1 161.5(7) . . ?
O8 N1 O6 121.6(4) . . ?
O8 N1 O7 123.0(6) . . ?
C20 N2 C21 118.2(4) . . ?
C20 N2 C23 121.6(4) . . ?
C23 N2 C21 119.7(4) . . ?
C15 N3 C16 120.3(4) . . ?
C15 N3 C18 121.2(6) . . ?
C16 N3 C18 118.4(6) . . ?
O1 C1 Pr1 87.8(4) . 2_677 ?
O1 C1 C2 114.3(13) . . ?
O3 C1 Pr1 49.0(3) 2_677 2_677 ?
O3 C1 O1 123.1(6) 2_677 . ?
O3 C1 C2 122.4(13) 2_677 . ?
C2 C1 Pr1 134.8(5) . 2_677 ?
C3 C2 C1 120.0(7) . . ?
C3 C2 C4 121.3(5) . 2_777 ?
C4 C2 C1 118.1(9) 2_777 . ?
C2 C3 H3 119.4 . . ?
C2 C3 C4 121.1(6) . . ?
C4 C3 H3 119.4 . . ?
O11 C4 C2 117.7(4) . 2_777 ?
O11 C4 C3 124.6(6) . . ?
C3 C4 C2 117.5(8) . 2_777 ?
O11 C5 H5A 110.1 . . ?
O11 C5 H5B 110.1 . . ?
O11 C5 C6 107.8(5) . . ?
H5A C5 H5B 108.5 . . ?
C6 C5 H5A 110.1 . . ?
C6 C5 H5B 110.1 . . ?
C5 C6 H6 117.8 . . ?
C7 C6 C5 124.5(10) . . ?
C7 C6 H6 117.8 . . ?
C6 C7 H7A 120.0 . . ?
C6 C7 H7B 120.0 . . ?
H7A C7 H7B 120.0 . . ?
O2 C8 C9 116.3(11) . . ?
O9 C8 O2 125.5(5) . . ?
O9 C8 C9 118.2(12) . . ?
C10 C9 C8 120.1(4) . . ?
C10 C9 C11 120.6(4) . 2_667 ?
C11 C9 C8 119.1(5) 2_667 . ?
O10 C10 C9 115.2(4) . . ?
O10 C10 C11 124.5(5) . . ?
C11 C10 C9 120.3(4) . . ?
C9 C11 H11 120.5 2_667 . ?
C10 C11 C9 119.0(5) . 2_667 ?
C10 C11 H11 120.5 . . ?
O10 C12 H12A 110.2 . . ?
O10 C12 H12B 110.2 . . ?
O10 C12 C13 107.7(4) . . ?
H12A C12 H12B 108.5 . . ?
C13 C12 H12A 110.2 . . ?
C13 C12 H12B 110.2 . . ?
C12 C13 H13 116.8 . . ?
C14 C13 C12 126.3(5) . . ?
C14 C13 H13 116.8 . . ?
C13 C14 H14A 120.0 . . ?
C13 C14 H14B 120.0 . . ?
H14A C14 H14B 120.0 . . ?
O4 C15 N3 122.6(7) . . ?
O4 C15 H15 118.7 . . ?
N3 C15 H15 118.7 . . ?
N3 C16 H16A 109.5 . . ?
N3 C16 H16B 109.5 . . ?
N3 C16 C17 110.9(9) . . ?
H16A C16 H16B 108.1 . . ?
C17 C16 H16A 109.5 . . ?
C17 C16 H16B 109.5 . . ?
C16 C17 H17A 109.5 . . ?
C16 C17 H17B 109.5 . . ?
C16 C17 H17C 109.5 . . ?
H17A C17 H17B 109.5 . . ?
H17A C17 H17C 109.5 . . ?
H17B C17 H17C 109.5 . . ?
N3 C18 H18A 109.3 . . ?
N3 C18 H18B 109.3 . . ?
N3 C18 C19 111.4(7) . . ?
H18A C18 H18B 108.0 . . ?
C19 C18 H18A 109.3 . . ?
C19 C18 H18B 109.3 . . ?
C18 C19 H19A 109.5 . . ?
C18 C19 H19B 109.5 . . ?
C18 C19 H19C 109.5 . . ?
H19A C19 H19B 109.5 . . ?
H19A C19 H19C 109.5 . . ?
H19B C19 H19C 109.5 . . ?
O5 C20 N2 124.4(4) . . ?
O5 C20 H20 117.8 . . ?
N2 C20 H20 117.8 . . ?
N2 C21 H21A 109.0 . . ?
N2 C21 H21B 109.0 . . ?
H21A C21 H21B 107.8 . . ?
C22 C21 N2 112.8(9) . . ?
C22 C21 H21A 109.0 . . ?
C22 C21 H21B 109.0 . . ?
C21 C22 H22A 109.5 . . ?
C21 C22 H22B 109.5 . . ?
C21 C22 H22C 109.5 . . ?
H22A C22 H22B 109.5 . . ?
H22A C22 H22C 109.5 . . ?
H22B C22 H22C 109.5 . . ?
N2 C23 H23A 109.7 . . ?
N2 C23 H23B 109.7 . . ?
N2 C23 C24 109.8(13) . . ?
H23A C23 H23B 108.2 . . ?
C24 C23 H23A 109.7 . . ?
C24 C23 H23B 109.7 . . ?
C23 C24 H24A 109.5 . . ?
C23 C24 H24B 109.5 . . ?
C23 C24 H24C 109.5 . . ?
H24A C24 H24B 109.5 . . ?
H24A C24 H24C 109.5 . . ?
H24B C24 H24C 109.5 . . ?

loop_
_geom_bond_atom_site_label_1
_geom_bond_atom_site_label_2
_geom_bond_distance
_geom_bond_site_symmetry_2
_geom_bond_publ_flag
Pr1 O1 2.367(6) . ?
Pr1 O2 2.425(4) . ?
Pr1 O3 2.402(4) . ?
Pr1 O4 2.443(5) . ?
Pr1 O5 2.396(4) . ?
Pr1 O6 2.542(6) . ?
Pr1 O7 2.539(7) . ?
Pr1 O9 2.402(6) 2_677 ?
O1 C1 1.271(18) . ?
O2 C8 1.248(18) . ?
O3 C1 1.21(2) 2_677 ?
O4 C15 1.245(5) . ?
O5 C20 1.238(6) . ?
O6 N1 1.277(8) . ?
O7 N1 1.279(5) . ?
O8 N1 1.190(8) . ?
O9 C8 1.247(16) . ?
O10 C10 1.364(5) . ?
O10 C12 1.408(7) . ?
O11 C4 1.345(10) . ?
O11 C5 1.392(11) . ?
N2 C20 1.296(6) . ?
N2 C21 1.459(5) . ?
N2 C23 1.454(8) . ?
N3 C15 1.306(11) . ?
N3 C16 1.454(10) . ?
N3 C18 1.477(5) . ?
C1 C2 1.515(7) . ?
C2 C3 1.342(12) . ?
C2 C4 1.410(10) 2_777 ?
C3 H3 0.9300 . ?
C3 C4 1.389(6) . ?
C5 H5A 0.9700 . ?
C5 H5B 0.9700 . ?
C5 C6 1.479(17) . ?
C6 H6 0.9300 . ?
C6 C7 1.313(7) . ?
C7 H7A 0.9300 . ?
C7 H7B 0.9300 . ?
C8 C9 1.496(6) . ?
C9 C10 1.385(8) . ?
C9 C11 1.389(6) 2_667 ?
C10 C11 1.372(6) . ?
C11 H11 0.9300 . ?
C12 H12A 0.9700 . ?
C12 H12B 0.9700 . ?
C12 C13 1.487(6) . ?
C13 H13 0.9300 . ?
C13 C14 1.290(7) . ?
C14 H14A 0.9300 . ?
C14 H14B 0.9300 . ?
C15 H15 0.9300 . ?
C16 H16A 0.9700 . ?
C16 H16B 0.9700 . ?
C16 C17 1.491(10) . ?
C17 H17A 0.9600 . ?
C17 H17B 0.9600 . ?
C17 H17C 0.9600 . ?
C18 H18A 0.9700 . ?
C18 H18B 0.9700 . ?
C18 C19 1.495(15) . ?
C19 H19A 0.9600 . ?
C19 H19B 0.9600 . ?
C19 H19C 0.9600 . ?
C20 H20 0.9300 . ?
C21 H21A 0.9700 . ?
C21 H21B 0.9700 . ?
C21 C22 1.458(18) . ?
C22 H22A 0.9600 . ?
C22 H22B 0.9600 . ?
C22 H22C 0.9600 . ?
C23 H23A 0.9700 . ?
C23 H23B 0.9700 . ?
C23 C24 1.48(3) . ?
C24 H24A 0.9600 . ?
C24 H24B 0.9600 . ?
C24 H24C 0.9600 . ?

loop_
_geom_torsion_atom_site_label_1
_geom_torsion_atom_site_label_2
_geom_torsion_atom_site_label_3
_geom_torsion_atom_site_label_4
_geom_torsion
_geom_torsion_site_symmetry_1
_geom_torsion_site_symmetry_2
_geom_torsion_site_symmetry_3
_geom_torsion_site_symmetry_4
_geom_torsion_publ_flag
Pr1 O1 C1 Pr1 -59(2) . . . 2_677 ?
Pr1 O1 C1 O3 -95(2) . . . 2_677 ?
Pr1 O1 C1 C2 80(2) . . . . ?
Pr1 O2 C8 O9 -51.8(6) . . . . ?
Pr1 O2 C8 C9 128.6(5) . . . . ?
Pr1 O4 C15 N3 175.7(5) . . . . ?
Pr1 O5 C20 N2 164.6(9) . . . . ?
Pr1 O6 N1 O7 15.8(8) . . . . ?
Pr1 O6 N1 O8 -158.3(8) . . . . ?
Pr1 O7 N1 O6 -15.9(8) . . . . ?
Pr1 O7 N1 O8 158.1(9) . . . . ?
Pr1 O9 C8 O2 86.3(9) 2_677 . . . ?
Pr1 O9 C8 C9 -94.2(6) 2_677 . . . ?
Pr1 C1 C2 C3 76.4(16) 2_677 . . . ?
Pr1 C1 C2 C4 -94.4(9) 2_677 . . 2_777 ?
O1 C1 C2 C3 -36.5(10) . . . . ?
O1 C1 C2 C4 152.7(6) . . . 2_777 ?
O2 C8 C9 C10 119.7(10) . . . . ?
O2 C8 C9 C11 -64.5(12) . . . 2_667 ?
O3 C1 C2 C3 138.7(9) 2_677 . . . ?
O3 C1 C2 C4 -32.1(10) 2_677 . . 2_777 ?
O9 C8 C9 C10 -59.9(12) . . . . ?
O9 C8 C9 C11 116.0(10) . . . 2_667 ?
O10 C10 C11 C9 180.0(10) . . . 2_667 ?
O10 C12 C13 C14 15.0(18) . . . . ?
O11 C5 C6 C7 -9.5(10) . . . . ?
C1 C2 C3 C4 -172.5(9) . . . . ?
C2 C3 C4 O11 176.6(8) . . . . ?
C2 C3 C4 C2 1.9(13) . . . 2_777 ?
C4 O11 C5 C6 151.6(7) . . . . ?
C4 C2 C3 C4 -1.9(14) 2_777 . . . ?
C5 O11 C4 C2 -168.8(7) . . . 2_777 ?
C5 O11 C4 C3 16.5(12) . . . . ?
C8 C9 C10 O10 -4.0(16) . . . . ?
C8 C9 C10 C11 177.3(11) . . . . ?
C9 C10 C11 C9 -1.4(19) . . . 2_667 ?
C10 O10 C12 C13 -173.9(9) . . . . ?
C11 C9 C10 O10 -179.8(10) 2_667 . . . ?
C11 C9 C10 C11 1.5(19) 2_667 . . . ?
C12 O10 C10 C9 175.2(9) . . . . ?
C12 O10 C10 C11 -6.1(16) . . . . ?
C15 N3 C16 C17 -92.5(7) . . . . ?
C15 N3 C18 C19 -104.8(10) . . . . ?
C16 N3 C15 O4 -3.7(13) . . . . ?
C16 N3 C18 C19 78.6(8) . . . . ?
C18 N3 C15 O4 179.8(8) . . . . ?
C18 N3 C16 C17 84.1(9) . . . . ?
C20 N2 C21 C22 77.5(12) . . . . ?
C20 N2 C23 C24 -89.9(12) . . . . ?
C21 N2 C20 O5 -0.8(19) . . . . ?
C21 N2 C23 C24 82.0(13) . . . . ?
C23 N2 C20 O5 171.3(13) . . . . ?
C23 N2 C21 C22 -94.7(12) . . . . ?
